data_4079488
loop_
_publ_author_name
'Cipot-Wechsler, Judy'
'Covelli, Danielle'
'Praetorius, Jeremy M.'
'Hearns, Nigel'
'Zenkina, Olena V.'
'Keske, Eric C.'
'Wang, Ruiyao'
'Kennepohl, Pierre'
'Crudden, Cathleen M.'

_publ_section_title
;
 Synthesis and Characterization of Cationic Rhodium Peroxo Complexes
;
_journal_issue 21
_journal_name_full Organometallics
_journal_page_first 7306
_journal_paper_doi 10.1021/om300766x
_journal_volume 31
_journal_year 2012
_chemical_formula_sum 'C47 H55 F3 N6 O5 Rh S'
_chemical_formula_weight 975.94
_space_group_IT_number 15
_symmetry_cell_setting monoclinic
_symmetry_space_group_name_Hall '-C 2yc'
_symmetry_space_group_name_H-M 'C 1 2/c 1'
_atom_sites_solution_hydrogens geom
_atom_sites_solution_primary direct
_atom_sites_solution_secondary difmap
_audit_creation_method SHELXL-97
_audit_update_record
;
2012-08-30 # Formatted by publCIF
;
_cell_angle_alpha 90.00
_cell_angle_beta 95.251(2)
_cell_angle_gamma 90.00
_cell_formula_units_Z 8
_cell_length_a 32.344(3)
_cell_length_b 8.6387(8)
_cell_length_c 33.322(3)
_cell_measurement_reflns_used 9713
_cell_measurement_temperature 293(2)
_cell_measurement_theta_max 27.16
_cell_measurement_theta_min 2.44
_cell_volume 9271.4(15)
_computing_cell_refinement 'SAINT (Bruker, 2009)'
_computing_data_collection 'APEX2 (Bruker, 2010)'
_computing_data_reduction 'SAINT (Bruker, 2009)'
_computing_molecular_graphics 'SHELXTL (Sheldrick, 2008)'
_computing_publication_material 'SHELXTL (Sheldrick, 2008)'
_computing_structure_refinement 'SHELXL-97 (Sheldrick, 1997)'
_computing_structure_solution 'SHELXS-97 (Sheldrick, 1990)'
_diffrn_ambient_temperature 293(2)
_diffrn_measured_fraction_theta_full 0.998
_diffrn_measured_fraction_theta_max 0.998
_diffrn_measurement_device_type 'Bruker APEX-II CCD'
_diffrn_measurement_method '\f and \w scans'
_diffrn_radiation_monochromator graphite
_diffrn_radiation_source 'fine-focus sealed tube'
_diffrn_radiation_type MoK\a
_diffrn_radiation_wavelength 0.71073
_diffrn_reflns_av_R_equivalents 0.0468
_diffrn_reflns_av_sigmaI/netI 0.0328
_diffrn_reflns_limit_h_max 39
_diffrn_reflns_limit_h_min -39
_diffrn_reflns_limit_k_max 10
_diffrn_reflns_limit_k_min -10
_diffrn_reflns_limit_l_max 40
_diffrn_reflns_limit_l_min -40
_diffrn_reflns_number 59833
_diffrn_reflns_theta_full 26.00
_diffrn_reflns_theta_max 26.00
_diffrn_reflns_theta_min 1.23
_diffrn_standards_number 0
_exptl_absorpt_coefficient_mu 0.477
_exptl_absorpt_correction_T_max 0.9538
_exptl_absorpt_correction_T_min 0.8900
_exptl_absorpt_correction_type multi-scan
_exptl_absorpt_process_details 'SADABS (Bruker, 2008)'
_exptl_crystal_colour brown
_exptl_crystal_density_diffrn 1.398
_exptl_crystal_density_method 'not measured'
_exptl_crystal_description block
_exptl_crystal_F_000 4056
_exptl_crystal_size_max 0.25
_exptl_crystal_size_mid 0.20
_exptl_crystal_size_min 0.10
_platon_squeeze_details
;
Difference electron density maps revealed the presence of a disordered 
triflate in the asymmetrical unit, which were ultimately modeled through the
use of the SQUEEZE subroutine of the PLATON software suite. PLATON 
Reference: P. v.d. Sluis & A.L. Spek. Acta Cryst. (1990), A46, 194. 
Totally 8 voids per lattice were found. Each void comprises a 
total volume of about 151 A3 and contributing a total of 88 to 90 electrons. 
The void was thus assigned to a triflate, which 
contributes 74 electrons, and ocuppy about 160 A3 in space. 
;
_refine_diff_density_max 3.945
_refine_diff_density_min -2.644
_refine_diff_density_rms 0.154
_refine_ls_extinction_method none
_refine_ls_goodness_of_fit_ref 1.153
_refine_ls_hydrogen_treatment constr
_refine_ls_matrix_type full
_refine_ls_number_parameters 455
_refine_ls_number_reflns 9126
_refine_ls_number_restraints 1
_refine_ls_restrained_S_all 1.153
_refine_ls_R_factor_all 0.0970
_refine_ls_R_factor_gt 0.0927
_refine_ls_shift/su_max 0.000
_refine_ls_shift/su_mean 0.000
_refine_ls_structure_factor_coef Fsqd
_refine_ls_weighting_details 'calc w=1/[\s^2^(Fo^2^)+(0.0366P)^2^+243.0000P] where P=(Fo^2^+2Fc^2^)/3'
_refine_ls_weighting_scheme calc
_refine_ls_wR_factor_gt 0.2139
_refine_ls_wR_factor_ref 0.2160
_reflns_number_gt 8468
_reflns_number_total 9126
_reflns_threshold_expression >2sigma(I)
_cod_data_source_file om300766x_si_002.cif
_cod_data_source_block cc121a
_cod_original_cell_volume 9271.5(15)
_cod_original_sg_symbol_H-M C2/c
_cod_database_code 4079488

loop_
_symmetry_equiv_pos_as_xyz
'x, y, z'
'-x, y, -z+1/2'
'x+1/2, y+1/2, z'
'-x+1/2, y+1/2, -z+1/2'
'-x, -y, -z'
'x, -y, z-1/2'
'-x+1/2, -y+1/2, -z'
'x+1/2, -y+1/2, z-1/2'

loop_
_atom_site_label
_atom_site_type_symbol
_atom_site_fract_x
_atom_site_fract_y
_atom_site_fract_z
_atom_site_U_iso_or_equiv
_atom_site_adp_type
_atom_site_occupancy
_atom_site_symmetry_multiplicity
_atom_site_calc_flag
_atom_site_refinement_flags
_atom_site_disorder_assembly
_atom_site_disorder_group
Rh1 Rh 0.126579(14) 0.56923(6) 0.126282(14) 0.01926(15) Uani 1 1 d D . .
O2 O 0.09177(17) 0.3956(5) 0.13761(16) 0.0371(9) Uani 1 1 d D . .
O1 O 0.13397(17) 0.3526(5) 0.13252(16) 0.0371(9) Uani 1 1 d D . .
N1 N 0.10961(18) 0.6031(9) 0.21487(18) 0.0362(15) Uani 1 1 d . . .
N2 N 0.17160(18) 0.5191(7) 0.21039(17) 0.0289(13) Uani 1 1 d . . .
N3 N 0.06982(16) 0.5250(7) 0.04753(16) 0.0250(12) Uani 1 1 d . . .
N4 N 0.13111(17) 0.4218(7) 0.04314(17) 0.0283(13) Uani 1 1 d . . .
N5 N 0.18046(16) 0.6812(7) 0.11393(16) 0.0252(12) Uani 1 1 d . . .
N6 N 0.10045(18) 0.7871(7) 0.12157(16) 0.0268(12) Uani 1 1 d . . .
C1 C 0.1383(2) 0.5785(8) 0.1889(2) 0.0264(14) Uani 1 1 d . A .
C2 C 0.1230(3) 0.5547(14) 0.2569(2) 0.055(3) Uani 1 1 d . A .
H2A H 0.1066 0.4680 0.2651 0.066 Uiso 1 1 calc R . .
H2B H 0.1209 0.6395 0.2757 0.066 Uiso 1 1 calc R . .
C3 C 0.1678(2) 0.5084(12) 0.2540(2) 0.046(2) Uani 1 1 d . A .
H3A H 0.1867 0.5791 0.2690 0.055 Uiso 1 1 calc R . .
H3B H 0.1731 0.4039 0.2638 0.055 Uiso 1 1 calc R . .
C4A C 0.0714(4) 0.679(2) 0.2077(7) 0.033(3) Uani 0.50 1 d PG A 1
C5A C 0.0370(5) 0.5830(17) 0.2017(6) 0.033(3) Uani 0.50 1 d PG A 1
C6A C -0.0026(4) 0.6467(16) 0.1951(5) 0.033(3) Uani 0.50 1 d PG A 1
H6AA H -0.0257 0.5823 0.1911 0.040 Uiso 0.50 1 calc PR A 1
C7A C -0.0076(4) 0.8066(18) 0.1944(5) 0.033(3) Uani 0.50 1 d PG A 1
C8A C 0.0268(4) 0.9029(18) 0.2004(5) 0.033(3) Uani 0.50 1 d PG A 1
H8AA H 0.0235 1.0098 0.2000 0.040 Uiso 0.50 1 calc PR A 1
C9A C 0.0664(4) 0.839(2) 0.2071(6) 0.033(3) Uani 0.50 1 d PG A 1
C10A C 0.0381(6) 0.404(3) 0.2072(7) 0.037(3) Uani 0.50 1 d P A 1
H10A H 0.0664 0.3699 0.2116 0.056 Uiso 0.50 1 calc PR A 1
H10B H 0.0252 0.3552 0.1834 0.056 Uiso 0.50 1 calc PR A 1
H10C H 0.0235 0.3758 0.2299 0.056 Uiso 0.50 1 calc PR A 1
C11A C -0.0498(5) 0.886(2) 0.1865(6) 0.037(3) Uani 0.50 1 d P A 1
H11A H -0.0712 0.8094 0.1828 0.056 Uiso 0.50 1 calc PR A 1
H11B H -0.0499 0.9485 0.1626 0.056 Uiso 0.50 1 calc PR A 1
H11C H -0.0546 0.9509 0.2090 0.056 Uiso 0.50 1 calc PR A 1
C12A C 0.1083(8) 0.926(3) 0.2206(7) 0.037(3) Uani 0.50 1 d P A 1
H12A H 0.1307 0.8523 0.2229 0.056 Uiso 0.50 1 calc PR A 1
H12B H 0.1062 0.9742 0.2463 0.056 Uiso 0.50 1 calc PR A 1
H12C H 0.1135 1.0028 0.2010 0.056 Uiso 0.50 1 calc PR A 1
C4B C 0.0700(4) 0.681(3) 0.2084(7) 0.046(4) Uani 0.50 1 d PG A 2
C5B C 0.0314(5) 0.609(2) 0.2012(6) 0.046(4) Uani 0.50 1 d PG A 2
C6B C -0.0046(4) 0.698(2) 0.1953(5) 0.046(4) Uani 0.50 1 d PG A 2
H6BA H -0.0303 0.6495 0.1905 0.055 Uiso 0.50 1 calc PR A 2
C7B C -0.0021(4) 0.859(2) 0.1965(5) 0.046(4) Uani 0.50 1 d PG A 2
C8B C 0.0365(5) 0.931(2) 0.2037(5) 0.046(4) Uani 0.50 1 d PG A 2
H8BA H 0.0382 1.0383 0.2045 0.055 Uiso 0.50 1 calc PR A 2
C9B C 0.0725(4) 0.842(3) 0.2096(6) 0.046(4) Uani 0.50 1 d PG A 2
C10B C 0.0283(8) 0.439(4) 0.2027(8) 0.069(5) Uani 0.50 1 d P A 2
H10D H 0.0556 0.3954 0.2069 0.103 Uiso 0.50 1 calc PR A 2
H10E H 0.0148 0.4020 0.1777 0.103 Uiso 0.50 1 calc PR A 2
H10F H 0.0124 0.4098 0.2244 0.103 Uiso 0.50 1 calc PR A 2
C11B C -0.0417(7) 0.959(3) 0.1897(7) 0.069(5) Uani 0.50 1 d P A 2
H11D H -0.0342 1.0665 0.1917 0.103 Uiso 0.50 1 calc PR A 2
H11E H -0.0601 0.9345 0.2098 0.103 Uiso 0.50 1 calc PR A 2
H11F H -0.0552 0.9383 0.1634 0.103 Uiso 0.50 1 calc PR A 2
C12B C 0.1099(11) 0.948(5) 0.2130(8) 0.069(5) Uani 0.50 1 d P A 2
H12D H 0.1008 1.0535 0.2132 0.103 Uiso 0.50 1 calc PR A 2
H12E H 0.1257 0.9313 0.1904 0.103 Uiso 0.50 1 calc PR A 2
H12F H 0.1268 0.9257 0.2375 0.103 Uiso 0.50 1 calc PR A 2
C13 C 0.21222(13) 0.4882(5) 0.19718(13) 0.0224(13) Uani 1 1 d G A .
C14 C 0.23971(13) 0.6110(5) 0.19452(14) 0.0297(15) Uani 1 1 d G . .
C15 C 0.27946(13) 0.5838(6) 0.18335(15) 0.0333(16) Uani 1 1 d G A .
H15A H 0.2978 0.6658 0.1816 0.040 Uiso 1 1 calc R . .
C16 C 0.29175(14) 0.4339(6) 0.17487(15) 0.0412(19) Uani 1 1 d G . .
C17 C 0.26429(15) 0.3112(5) 0.17754(15) 0.0358(17) Uani 1 1 d G A .
H17A H 0.2725 0.2110 0.1719 0.043 Uiso 1 1 calc R . .
C18 C 0.22451(14) 0.3383(5) 0.18868(14) 0.0315(16) Uani 1 1 d G . .
C19 C 0.2288(3) 0.7741(10) 0.2047(3) 0.0422(19) Uani 1 1 d . A .
H19A H 0.2020 0.7996 0.1915 0.063 Uiso 1 1 calc R . .
H19B H 0.2493 0.8435 0.1958 0.063 Uiso 1 1 calc R . .
H19C H 0.2280 0.7836 0.2333 0.063 Uiso 1 1 calc R . .
C20 C 0.3345(3) 0.3994(12) 0.1622(3) 0.052(2) Uani 1 1 d . A .
H20A H 0.3515 0.4902 0.1658 0.078 Uiso 1 1 calc R . .
H20B H 0.3322 0.3694 0.1343 0.078 Uiso 1 1 calc R . .
H20C H 0.3468 0.3167 0.1784 0.078 Uiso 1 1 calc R . .
C21 C 0.1964(3) 0.2029(10) 0.1955(3) 0.048(2) Uani 1 1 d . A .
H21A H 0.1681 0.2378 0.1941 0.071 Uiso 1 1 calc R . .
H21B H 0.2040 0.1590 0.2216 0.071 Uiso 1 1 calc R . .
H21C H 0.1991 0.1259 0.1752 0.071 Uiso 1 1 calc R . .
C22 C 0.10883(18) 0.5136(7) 0.06605(18) 0.0178(12) Uani 1 1 d . . .
C23 C 0.0653(2) 0.4472(11) 0.0080(2) 0.0409(19) Uani 1 1 d . . .
H23A H 0.0605 0.5217 -0.0137 0.049 Uiso 1 1 calc R . .
H23B H 0.0425 0.3736 0.0065 0.049 Uiso 1 1 calc R . .
C24 C 0.1067(2) 0.3651(9) 0.0062(2) 0.0339(17) Uani 1 1 d . . .
H24A H 0.1034 0.2535 0.0067 0.041 Uiso 1 1 calc R . .
H24B H 0.1197 0.3940 -0.0178 0.041 Uiso 1 1 calc R . .
C25 C 0.03644(18) 0.6222(8) 0.05752(19) 0.0226(13) Uani 1 1 d . . .
C26 C 0.0048(2) 0.5594(9) 0.0780(2) 0.0285(14) Uani 1 1 d . . .
C27 C -0.0285(2) 0.6571(9) 0.0851(2) 0.0312(16) Uani 1 1 d . . .
H27A H -0.0493 0.6190 0.0999 0.037 Uiso 1 1 calc R . .
C28 C -0.0315(2) 0.8081(9) 0.0710(2) 0.0299(15) Uani 1 1 d . . .
C29 C 0.0002(2) 0.8611(9) 0.0499(2) 0.0322(16) Uani 1 1 d . . .
H29A H -0.0015 0.9618 0.0400 0.039 Uiso 1 1 calc R . .
C30 C 0.0349(2) 0.7725(9) 0.0425(2) 0.0286(15) Uani 1 1 d . . .
C31 C 0.0044(2) 0.3920(9) 0.0901(3) 0.0399(19) Uani 1 1 d . . .
H31A H 0.0319 0.3609 0.1003 0.060 Uiso 1 1 calc R . .
H31B H -0.0048 0.3300 0.0671 0.060 Uiso 1 1 calc R . .
H31C H -0.0141 0.3782 0.1107 0.060 Uiso 1 1 calc R . .
C32 C -0.0686(3) 0.9043(11) 0.0784(3) 0.046(2) Uani 1 1 d . . .
H32A H -0.0829 0.9340 0.0530 0.069 Uiso 1 1 calc R . .
H32B H -0.0597 0.9954 0.0932 0.069 Uiso 1 1 calc R . .
H32C H -0.0869 0.8453 0.0935 0.069 Uiso 1 1 calc R . .
C33 C 0.0684(2) 0.8413(10) 0.0200(2) 0.0412(19) Uani 1 1 d . . .
H33A H 0.0711 0.7823 -0.0040 0.062 Uiso 1 1 calc R . .
H33B H 0.0942 0.8395 0.0368 0.062 Uiso 1 1 calc R . .
H33C H 0.0613 0.9463 0.0129 0.062 Uiso 1 1 calc R . .
C34 C 0.17516(12) 0.4069(5) 0.04490(14) 0.0266(14) Uani 1 1 d G . .
C35 C 0.19752(13) 0.5237(5) 0.02790(14) 0.0289(15) Uani 1 1 d G . .
C36 C 0.24035(13) 0.5101(5) 0.02728(15) 0.0336(16) Uani 1 1 d G . .
H36A H 0.2553 0.5881 0.0159 0.040 Uiso 1 1 calc R . .
C37 C 0.26080(13) 0.3797(6) 0.04368(15) 0.0364(18) Uani 1 1 d G . .
C38 C 0.23841(14) 0.2629(5) 0.06068(14) 0.0337(17) Uani 1 1 d G . .
H38A H 0.2521 0.1759 0.0716 0.040 Uiso 1 1 calc R . .
C39 C 0.19561(13) 0.2765(5) 0.06127(14) 0.0295(15) Uani 1 1 d G . .
C40 C 0.1762(3) 0.6643(10) 0.0083(2) 0.0398(18) Uani 1 1 d . . .
H40A H 0.1957 0.7224 -0.0056 0.060 Uiso 1 1 calc R . .
H40B H 0.1657 0.7281 0.0287 0.060 Uiso 1 1 calc R . .
H40C H 0.1536 0.6314 -0.0105 0.060 Uiso 1 1 calc R . .
C41 C 0.3079(2) 0.3677(12) 0.0431(3) 0.047(2) Uani 1 1 d . . .
H41A H 0.3184 0.2883 0.0615 0.070 Uiso 1 1 calc R . .
H41B H 0.3205 0.4649 0.0510 0.070 Uiso 1 1 calc R . .
H41C H 0.3145 0.3421 0.0164 0.070 Uiso 1 1 calc R . .
C42 C 0.1719(3) 0.1394(9) 0.0758(3) 0.0404(19) Uani 1 1 d . . .
H42A H 0.1912 0.0612 0.0861 0.061 Uiso 1 1 calc R . .
H42B H 0.1541 0.0979 0.0538 0.061 Uiso 1 1 calc R . .
H42C H 0.1555 0.1722 0.0968 0.061 Uiso 1 1 calc R . .
C43 C 0.2108(2) 0.7353(9) 0.1064(2) 0.0291(15) Uani 1 1 d . . .
C44 C 0.2501(2) 0.8023(11) 0.0973(3) 0.046(2) Uani 1 1 d . . .
H44A H 0.2690 0.7210 0.0918 0.068 Uiso 1 1 calc R . .
H44B H 0.2616 0.8619 0.1199 0.068 Uiso 1 1 calc R . .
H44C H 0.2456 0.8683 0.0741 0.068 Uiso 1 1 calc R . .
C45 C 0.0853(2) 0.9025(8) 0.1195(2) 0.0323(16) Uani 1 1 d . . .
C46 C 0.0659(3) 1.0561(9) 0.1159(3) 0.050(2) Uani 1 1 d . . .
H46A H 0.0663 1.0928 0.0887 0.075 Uiso 1 1 calc R . .
H46B H 0.0811 1.1267 0.1340 0.075 Uiso 1 1 calc R . .
H46C H 0.0377 1.0494 0.1226 0.075 Uiso 1 1 calc R . .

loop_
_atom_site_aniso_label
_atom_site_aniso_U_11
_atom_site_aniso_U_22
_atom_site_aniso_U_33
_atom_site_aniso_U_23
_atom_site_aniso_U_13
_atom_site_aniso_U_12
Rh1 0.0165(2) 0.0213(3) 0.0198(2) -0.0025(2) 0.00013(17) 0.0043(2)
O2 0.050(2) 0.0150(16) 0.043(2) -0.0149(15) -0.0117(18) -0.0105(16)
O1 0.050(2) 0.0150(16) 0.043(2) -0.0149(15) -0.0117(18) -0.0105(16)
N1 0.027(3) 0.056(4) 0.025(3) -0.006(3) 0.004(2) 0.007(3)
N2 0.026(3) 0.040(4) 0.021(3) 0.001(2) 0.002(2) 0.005(3)
N3 0.017(2) 0.033(3) 0.025(3) -0.011(2) -0.004(2) 0.008(2)
N4 0.024(3) 0.030(3) 0.030(3) -0.016(3) -0.004(2) 0.002(2)
N5 0.021(3) 0.031(3) 0.023(3) 0.000(2) 0.001(2) -0.012(2)
N6 0.035(3) 0.019(3) 0.024(3) 0.001(2) -0.005(2) 0.008(3)
C1 0.026(3) 0.025(3) 0.028(3) -0.003(3) 0.003(3) 0.001(3)
C2 0.044(5) 0.097(8) 0.024(4) -0.002(5) 0.004(3) 0.025(5)
C3 0.035(4) 0.076(6) 0.026(4) 0.004(4) -0.002(3) 0.002(4)
C4A 0.026(5) 0.040(4) 0.034(6) -0.004(3) 0.010(3) 0.004(3)
C5A 0.026(5) 0.040(4) 0.034(6) -0.004(3) 0.010(3) 0.004(3)
C6A 0.026(5) 0.040(4) 0.034(6) -0.004(3) 0.010(3) 0.004(3)
C7A 0.026(5) 0.040(4) 0.034(6) -0.004(3) 0.010(3) 0.004(3)
C8A 0.026(5) 0.040(4) 0.034(6) -0.004(3) 0.010(3) 0.004(3)
C9A 0.026(5) 0.040(4) 0.034(6) -0.004(3) 0.010(3) 0.004(3)
C10A 0.031(5) 0.043(6) 0.038(6) 0.004(5) 0.006(4) 0.004(4)
C11A 0.031(5) 0.043(6) 0.038(6) 0.004(5) 0.006(4) 0.004(4)
C12A 0.031(5) 0.043(6) 0.038(6) 0.004(5) 0.006(4) 0.004(4)
C4B 0.024(5) 0.087(7) 0.028(5) -0.003(5) 0.005(3) 0.011(4)
C5B 0.024(5) 0.087(7) 0.028(5) -0.003(5) 0.005(3) 0.011(4)
C6B 0.024(5) 0.087(7) 0.028(5) -0.003(5) 0.005(3) 0.011(4)
C7B 0.024(5) 0.087(7) 0.028(5) -0.003(5) 0.005(3) 0.011(4)
C8B 0.024(5) 0.087(7) 0.028(5) -0.003(5) 0.005(3) 0.011(4)
C9B 0.024(5) 0.087(7) 0.028(5) -0.003(5) 0.005(3) 0.011(4)
C10B 0.052(8) 0.109(15) 0.045(8) -0.002(8) 0.009(6) 0.006(8)
C11B 0.052(8) 0.109(15) 0.045(8) -0.002(8) 0.009(6) 0.006(8)
C12B 0.052(8) 0.109(15) 0.045(8) -0.002(8) 0.009(6) 0.006(8)
C13 0.016(3) 0.033(4) 0.016(3) 0.002(3) -0.003(2) -0.003(3)
C14 0.026(3) 0.031(4) 0.030(3) -0.005(3) -0.007(3) 0.002(3)
C15 0.024(3) 0.040(4) 0.035(4) -0.002(3) -0.004(3) 0.001(3)
C16 0.036(4) 0.057(5) 0.029(4) 0.000(4) 0.001(3) 0.020(4)
C17 0.045(4) 0.026(4) 0.035(4) 0.004(3) -0.003(3) 0.018(3)
C18 0.033(4) 0.030(4) 0.030(4) 0.005(3) -0.003(3) 0.014(3)
C19 0.040(4) 0.046(5) 0.040(4) -0.004(4) 0.003(3) 0.004(4)
C20 0.040(5) 0.059(6) 0.059(5) 0.011(5) 0.013(4) 0.021(4)
C21 0.057(5) 0.036(5) 0.046(5) 0.008(4) -0.011(4) 0.006(4)
C22 0.017(3) 0.019(3) 0.018(3) 0.002(2) 0.002(2) 0.001(2)
C23 0.029(4) 0.054(5) 0.038(4) -0.021(4) -0.004(3) 0.009(4)
C24 0.029(4) 0.039(4) 0.033(4) -0.019(3) 0.001(3) 0.004(3)
C25 0.015(3) 0.028(3) 0.024(3) -0.006(3) -0.003(2) 0.006(3)
C26 0.022(3) 0.033(4) 0.029(3) -0.005(3) -0.002(3) -0.006(3)
C27 0.025(3) 0.042(4) 0.027(3) -0.011(3) 0.005(3) -0.002(3)
C28 0.023(3) 0.037(4) 0.029(3) -0.009(3) -0.005(3) 0.010(3)
C29 0.035(4) 0.025(4) 0.036(4) -0.006(3) -0.001(3) 0.001(3)
C30 0.018(3) 0.037(4) 0.030(3) 0.005(3) 0.000(3) 0.005(3)
C31 0.029(4) 0.028(4) 0.061(5) 0.010(4) -0.005(3) 0.001(3)
C32 0.042(4) 0.052(5) 0.044(4) -0.010(4) 0.005(4) 0.023(4)
C33 0.034(4) 0.049(5) 0.041(4) 0.018(4) 0.006(3) 0.009(4)
C34 0.022(3) 0.033(4) 0.025(3) -0.012(3) 0.006(2) 0.005(3)
C35 0.034(4) 0.025(4) 0.028(3) -0.004(3) -0.001(3) 0.002(3)
C36 0.028(4) 0.040(4) 0.035(4) -0.003(3) 0.008(3) -0.002(3)
C37 0.024(3) 0.048(5) 0.037(4) -0.023(4) 0.001(3) 0.002(3)
C38 0.036(4) 0.032(4) 0.033(4) -0.004(3) -0.002(3) 0.017(3)
C39 0.028(3) 0.033(4) 0.030(3) -0.006(3) 0.013(3) 0.004(3)
C40 0.041(4) 0.039(4) 0.041(4) 0.011(4) 0.011(3) 0.008(4)
C41 0.029(4) 0.060(6) 0.051(5) -0.014(4) 0.003(3) 0.008(4)
C42 0.042(4) 0.023(4) 0.059(5) 0.007(4) 0.020(4) 0.008(3)
C43 0.022(3) 0.034(4) 0.030(3) 0.000(3) -0.004(3) 0.001(3)
C44 0.026(4) 0.059(6) 0.053(5) 0.004(4) 0.005(3) -0.012(4)
C45 0.035(4) 0.017(4) 0.044(4) -0.006(3) -0.001(3) 0.000(3)
C46 0.050(5) 0.019(4) 0.080(7) -0.003(4) 0.002(4) 0.009(4)

loop_
_atom_type_symbol
_atom_type_description
_atom_type_scat_dispersion_real
_atom_type_scat_dispersion_imag
_atom_type_scat_source
C C 0.0033 0.0016 'International Tables Vol C Tables 4.2.6.8 and 6.1.1.4'
H H 0.0000 0.0000 'International Tables Vol C Tables 4.2.6.8 and 6.1.1.4'
F F 0.0171 0.0103 'International Tables Vol C Tables 4.2.6.8 and 6.1.1.4'
N N 0.0061 0.0033 'International Tables Vol C Tables 4.2.6.8 and 6.1.1.4'
O O 0.0106 0.0060 'International Tables Vol C Tables 4.2.6.8 and 6.1.1.4'
Rh Rh -1.1178 0.9187 'International Tables Vol C Tables 4.2.6.8 and 6.1.1.4'
S S 0.1246 0.1234 'International Tables Vol C Tables 4.2.6.8 and 6.1.1.4'

loop_
_geom_angle_atom_site_label_1
_geom_angle_atom_site_label_2
_geom_angle_atom_site_label_3
_geom_angle
O1 Rh1 O2 44.2(2)
O1 Rh1 N6 162.9(2)
O2 Rh1 N6 118.7(2)
O1 Rh1 N5 112.6(2)
O2 Rh1 N5 156.7(2)
N6 Rh1 N5 84.5(2)
O1 Rh1 C1 85.3(2)
O2 Rh1 C1 83.7(2)
N6 Rh1 C1 94.4(2)
N5 Rh1 C1 95.9(2)
O1 Rh1 C22 84.2(2)
O2 Rh1 C22 84.0(2)
N6 Rh1 C22 93.6(2)
N5 Rh1 C22 94.5(2)
C1 Rh1 C22 167.5(3)
O1 O2 Rh1 66.5(3)
O2 O1 Rh1 69.3(3)
C1 N1 C4A 128.0(11)
C1 N1 C4B 129.3(11)
C4A N1 C4B 1.3(18)
C1 N1 C2 113.8(6)
C4A N1 C2 117.9(11)
C4B N1 C2 116.7(11)
C1 N2 C13 128.0(5)
C1 N2 C3 114.5(6)
C13 N2 C3 116.6(5)
C22 N3 C25 128.8(5)
C22 N3 C23 112.7(5)
C25 N3 C23 117.4(5)
C22 N4 C34 127.7(5)
C22 N4 C24 113.1(5)
C34 N4 C24 117.2(5)
C43 N5 Rh1 176.3(6)
C45 N6 Rh1 177.7(7)
N2 C1 N1 106.7(6)
N2 C1 Rh1 125.6(5)
N1 C1 Rh1 125.2(5)
N1 C2 C3 102.1(6)
N1 C2 H2A 111.3
C3 C2 H2A 111.3
N1 C2 H2B 111.3
C3 C2 H2B 111.3
H2A C2 H2B 109.2
N2 C3 C2 102.3(6)
N2 C3 H3A 111.3
C2 C3 H3A 111.3
N2 C3 H3B 111.3
C2 C3 H3B 111.3
H3A C3 H3B 109.2
C5A C4A C9A 120.0
C5A C4A N1 115.2(12)
C9A C4A N1 124.7(12)
C4A C5A C6A 120.0
C4A C5A C10A 124.5(13)
C6A C5A C10A 115.0(12)
C7A C6A C5A 120.0
C7A C6A H6AA 120.0
C5A C6A H6AA 120.0
C6A C7A C8A 120.0
C6A C7A C11A 123.5(12)
C8A C7A C11A 116.5(12)
C7A C8A C9A 120.0
C7A C8A H8AA 120.0
C9A C8A H8AA 120.0
C4A C9A C8A 120.0
C4A C9A C12A 111.6(15)
C8A C9A C12A 127.8(15)
C5A C10A H10A 109.5
C5A C10A H10B 109.5
H10A C10A H10B 109.5
C5A C10A H10C 109.5
H10A C10A H10C 109.5
H10B C10A H10C 109.5
C7A C11A H11A 109.5
C7A C11A H11B 109.5
H11A C11A H11B 109.5
C7A C11A H11C 109.5
H11A C11A H11C 109.5
H11B C11A H11C 109.5
C9A C12A H12A 109.5
C9A C12A H12B 109.5
H12A C12A H12B 109.5
C9A C12A H12C 109.5
H12A C12A H12C 109.5
H12B C12A H12C 109.5
C9B C4B C5B 120.0
C9B C4B N1 114.2(15)
C5B C4B N1 125.8(15)
C6B C5B C4B 120.0
C6B C5B C10B 119.6(16)
C4B C5B C10B 120.2(16)
C5B C6B C7B 120.0
C5B C6B H6BA 120.0
C7B C6B H6BA 120.0
C6B C7B C8B 120.0
C6B C7B C11B 120.7(16)
C8B C7B C11B 119.4(16)
C9B C8B C7B 120.0
C9B C8B H8BA 120.0
C7B C8B H8BA 120.0
C8B C9B C4B 120.0
C8B C9B C12B 109(2)
C4B C9B C12B 131(2)
C5B C10B H10D 109.5
C5B C10B H10E 109.5
H10D C10B H10E 109.5
C5B C10B H10F 109.5
H10D C10B H10F 109.5
H10E C10B H10F 109.5
C7B C11B H11D 109.5
C7B C11B H11E 109.5
H11D C11B H11E 109.5
C7B C11B H11F 109.5
H11D C11B H11F 109.5
H11E C11B H11F 109.5
C9B C12B H12D 109.5
C9B C12B H12E 109.5
H12D C12B H12E 109.5
C9B C12B H12F 109.5
H12D C12B H12F 109.5
H12E C12B H12F 109.5
C18 C13 C14 120.0
C18 C13 N2 121.2(4)
C14 C13 N2 118.8(4)
C15 C14 C13 120.0
C15 C14 C19 117.5(4)
C13 C14 C19 122.4(4)
C14 C15 C16 120.0
C14 C15 H15A 120.0
C16 C15 H15A 120.0
C17 C16 C15 120.0
C17 C16 C20 118.2(5)
C15 C16 C20 121.7(5)
C16 C17 C18 120.0
C16 C17 H17A 120.0
C18 C17 H17A 120.0
C13 C18 C17 120.0
C13 C18 C21 120.2(5)
C17 C18 C21 119.6(5)
C14 C19 H19A 109.5
C14 C19 H19B 109.5
H19A C19 H19B 109.5
C14 C19 H19C 109.5
H19A C19 H19C 109.5
H19B C19 H19C 109.5
C16 C20 H20A 109.5
C16 C20 H20B 109.5
H20A C20 H20B 109.5
C16 C20 H20C 109.5
H20A C20 H20C 109.5
H20B C20 H20C 109.5
C18 C21 H21A 109.5
C18 C21 H21B 109.5
H21A C21 H21B 109.5
C18 C21 H21C 109.5
H21A C21 H21C 109.5
H21B C21 H21C 109.5
N4 C22 N3 107.9(5)
N4 C22 Rh1 124.2(4)
N3 C22 Rh1 125.6(4)
N3 C23 C24 103.5(5)
N3 C23 H23A 111.1
C24 C23 H23A 111.1
N3 C23 H23B 111.1
C24 C23 H23B 111.1
H23A C23 H23B 109.0
N4 C24 C23 102.4(5)
N4 C24 H24A 111.3
C23 C24 H24A 111.3
N4 C24 H24B 111.3
C23 C24 H24B 111.3
H24A C24 H24B 109.2
C30 C25 C26 122.5(6)
C30 C25 N3 117.9(6)
C26 C25 N3 119.3(6)
C25 C26 C27 117.2(7)
C25 C26 C31 122.2(7)
C27 C26 C31 120.5(7)
C28 C27 C26 122.7(7)
C28 C27 H27A 118.7
C26 C27 H27A 118.7
C29 C28 C27 117.0(6)
C29 C28 C32 123.1(7)
C27 C28 C32 119.9(7)
C28 C29 C30 123.8(7)
C28 C29 H29A 118.1
C30 C29 H29A 118.1
C25 C30 C29 116.8(6)
C25 C30 C33 123.1(6)
C29 C30 C33 120.0(7)
C26 C31 H31A 109.5
C26 C31 H31B 109.5
H31A C31 H31B 109.5
C26 C31 H31C 109.5
H31A C31 H31C 109.5
H31B C31 H31C 109.5
C28 C32 H32A 109.5
C28 C32 H32B 109.5
H32A C32 H32B 109.5
C28 C32 H32C 109.5
H32A C32 H32C 109.5
H32B C32 H32C 109.5
C30 C33 H33A 109.5
C30 C33 H33B 109.5
H33A C33 H33B 109.5
C30 C33 H33C 109.5
H33A C33 H33C 109.5
H33B C33 H33C 109.5
C35 C34 C39 120.0
C35 C34 N4 118.2(4)
C39 C34 N4 121.8(4)
C34 C35 C36 120.0
C34 C35 C40 121.5(4)
C36 C35 C40 118.4(4)
C35 C36 C37 120.0
C35 C36 H36A 120.0
C37 C36 H36A 120.0
C38 C37 C36 120.0
C38 C37 C41 120.8(5)
C36 C37 C41 119.2(5)
C39 C38 C37 120.0
C39 C38 H38A 120.0
C37 C38 H38A 120.0
C38 C39 C34 120.0
C38 C39 C42 118.2(4)
C34 C39 C42 121.5(4)
C35 C40 H40A 109.5
C35 C40 H40B 109.5
H40A C40 H40B 109.5
C35 C40 H40C 109.5
H40A C40 H40C 109.5
H40B C40 H40C 109.5
C37 C41 H41A 109.5
C37 C41 H41B 109.5
H41A C41 H41B 109.5
C37 C41 H41C 109.5
H41A C41 H41C 109.5
H41B C41 H41C 109.5
C39 C42 H42A 109.5
C39 C42 H42B 109.5
H42A C42 H42B 109.5
C39 C42 H42C 109.5
H42A C42 H42C 109.5
H42B C42 H42C 109.5
N5 C43 C44 178.8(8)
C43 C44 H44A 109.5
C43 C44 H44B 109.5
H44A C44 H44B 109.5
C43 C44 H44C 109.5
H44A C44 H44C 109.5
H44B C44 H44C 109.5
N6 C45 C46 178.5(10)
C45 C46 H46A 109.5
C45 C46 H46B 109.5
H46A C46 H46B 109.5
C45 C46 H46C 109.5
H46A C46 H46C 109.5
H46B C46 H46C 109.5

loop_
_geom_bond_atom_site_label_1
_geom_bond_atom_site_label_2
_geom_bond_distance
Rh1 O1 1.896(5)
Rh1 O2 1.933(5)
Rh1 N6 2.064(6)
Rh1 N5 2.067(5)
Rh1 C1 2.089(7)
Rh1 C22 2.092(6)
O2 O1 1.440(8)
N1 C1 1.341(9)
N1 C4A 1.400(13)
N1 C4B 1.446(15)
N1 C2 1.487(10)
N2 C1 1.339(9)
N2 C13 1.448(7)
N2 C3 1.471(9)
N3 C22 1.356(8)
N3 C25 1.431(8)
N3 C23 1.473(9)
N4 C22 1.353(8)
N4 C34 1.426(7)
N4 C24 1.483(8)
N5 C43 1.135(9)
N6 C45 1.110(9)
C2 C3 1.517(11)
C2 H2A 0.9700
C2 H2B 0.9700
C3 H3A 0.9700
C3 H3B 0.9700
C4A C5A 1.391(9)
C4A C9A 1.391(9)
C5A C6A 1.392(9)
C5A C10A 1.56(3)
C6A C7A 1.391(9)
C6A H6AA 0.9300
C7A C8A 1.391(9)
C7A C11A 1.53(2)
C8A C9A 1.391(8)
C8A H8AA 0.9300
C9A C12A 1.58(3)
C10A H10A 0.9600
C10A H10B 0.9600
C10A H10C 0.9600
C11A H11A 0.9600
C11A H11B 0.9600
C11A H11C 0.9600
C12A H12A 0.9600
C12A H12B 0.9600
C12A H12C 0.9600
C4B C9B 1.394(9)
C4B C5B 1.395(9)
C5B C6B 1.394(9)
C5B C10B 1.47(4)
C6B C7B 1.394(9)
C6B H6BA 0.9300
C7B C8B 1.395(9)
C7B C11B 1.55(3)
C8B C9B 1.394(9)
C8B H8BA 0.9300
C9B C12B 1.51(4)
C10B H10D 0.9600
C10B H10E 0.9600
C10B H10F 0.9600
C11B H11D 0.9600
C11B H11E 0.9600
C11B H11F 0.9600
C12B H12D 0.9600
C12B H12E 0.9600
C12B H12F 0.9600
C13 C18 1.391(3)
C13 C14 1.392(3)
C14 C15 1.391(3)
C14 C19 1.499(9)
C15 C16 1.391(3)
C15 H15A 0.9300
C16 C17 1.391(3)
C16 C20 1.511(9)
C17 C18 1.391(3)
C17 H17A 0.9300
C18 C21 1.513(10)
C19 H19A 0.9600
C19 H19B 0.9600
C19 H19C 0.9600
C20 H20A 0.9600
C20 H20B 0.9600
C20 H20C 0.9600
C21 H21A 0.9600
C21 H21B 0.9600
C21 H21C 0.9600
C23 C24 1.523(10)
C23 H23A 0.9700
C23 H23B 0.9700
C24 H24A 0.9700
C24 H24B 0.9700
C25 C30 1.390(10)
C25 C26 1.391(9)
C26 C27 1.405(10)
C26 C31 1.501(10)
C27 C28 1.387(11)
C27 H27A 0.9300
C28 C29 1.373(10)
C28 C32 1.498(10)
C29 C30 1.399(10)
C29 H29A 0.9300
C30 C33 1.496(10)
C31 H31A 0.9600
C31 H31B 0.9600
C31 H31C 0.9600
C32 H32A 0.9600
C32 H32B 0.9600
C32 H32C 0.9600
C33 H33A 0.9600
C33 H33B 0.9600
C33 H33C 0.9600
C34 C35 1.392(3)
C34 C39 1.392(3)
C35 C36 1.392(3)
C35 C40 1.515(9)
C36 C37 1.392(3)
C36 H36A 0.9300
C37 C38 1.392(3)
C37 C41 1.529(8)
C38 C39 1.391(3)
C38 H38A 0.9300
C39 C42 1.514(9)
C40 H40A 0.9600
C40 H40B 0.9600
C40 H40C 0.9600
C41 H41A 0.9600
C41 H41B 0.9600
C41 H41C 0.9600
C42 H42A 0.9600
C42 H42B 0.9600
C42 H42C 0.9600
C43 C44 1.454(10)
C44 H44A 0.9600
C44 H44B 0.9600
C44 H44C 0.9600
C45 C46 1.468(10)
C46 H46A 0.9600
C46 H46B 0.9600
C46 H46C 0.9600

loop_
_platon_squeeze_void_nr
_platon_squeeze_void_average_x
_platon_squeeze_void_average_y
_platon_squeeze_void_average_z
_platon_squeeze_void_volume
_platon_squeeze_void_count_electrons
_platon_squeeze_void_content
1 0.124 0.360 0.367 151 90 ' '
2 0.124 0.640 0.867 151 90 ' '
3 0.375 -0.140 0.133 151 89 ' '
4 0.375 1.140 0.633 151 88 ' '
5 0.624 0.860 0.367 151 90 ' '
6 0.624 0.140 0.867 151 90 ' '
7 0.875 0.360 0.133 151 89 ' '
8 0.875 0.640 0.633 151 88 ' '
